data_7125898
loop_
_publ_author_name
'Marczenko, Katherine M.'
'Chitnis, Saurabh S.'

_publ_section_title
;
 Bismuthanylstibanes.
;
_journal_issue 58
_journal_name_full 'Chemical communications (Cambridge, England)'
_journal_page_first 8015
_journal_page_last 8018
_journal_paper_doi 10.1039/d0cc00254b
_journal_volume 56
_journal_year 2020
_chemical_formula_moiety 'C38 H60 Bi N4 S Sb Si4'
_chemical_formula_sum 'C38 H60 Bi N4 S Sb Si4'
_chemical_formula_weight 1048.05
_space_group_crystal_system monoclinic
_space_group_IT_number 14
_space_group_name_Hall '-P 2ybc'
_space_group_name_H-M_alt 'P 1 21/c 1'
_atom_sites_solution_hydrogens geom
_audit_creation_date 2020-01-07
_audit_creation_method
;
Olex2 1.2
(compiled 2018.05.29 svn.r3508 for OlexSys, GUI svn.r5506)
;
_audit_update_record
;
2020-01-07 deposited with the CCDC.	2020-02-03 downloaded from the CCDC.
;
_cell_angle_alpha 90
_cell_angle_beta 108.2140(10)
_cell_angle_gamma 90
_cell_formula_units_Z 4
_cell_length_a 16.5940(6)
_cell_length_b 12.7708(4)
_cell_length_c 21.9816(8)
_cell_measurement_reflns_used 9858
_cell_measurement_temperature 116(2)
_cell_measurement_theta_max 72.17
_cell_measurement_theta_min 2.80
_cell_volume 4424.9(3)
_computing_cell_refinement 'SAINT V8.38A (?, 2016)'
_computing_data_reduction 'SAINT V8.38A (?, 2016)'
_computing_molecular_graphics 'Olex2 (Dolomanov et al., 2009)'
_computing_publication_material 'Olex2 (Dolomanov et al., 2009)'
_computing_structure_refinement 'XL (Sheldrick, 2008)'
_computing_structure_solution 'XT (Sheldrick, 2015)'
_diffrn_ambient_temperature 116
_diffrn_measured_fraction_theta_full 1.000
_diffrn_measured_fraction_theta_max 0.998
_diffrn_measurement_device_type 'Bruker D8 Quest Photon II'
_diffrn_measurement_method '\f and \w scans'
_diffrn_radiation_type CuK\a
_diffrn_radiation_wavelength 1.54178
_diffrn_reflns_av_R_equivalents 0.0309
_diffrn_reflns_av_unetI/netI 0.0126
_diffrn_reflns_Laue_measured_fraction_full 1.000
_diffrn_reflns_Laue_measured_fraction_max 0.998
_diffrn_reflns_limit_h_max 20
_diffrn_reflns_limit_h_min -20
_diffrn_reflns_limit_k_max 15
_diffrn_reflns_limit_k_min -15
_diffrn_reflns_limit_l_max 27
_diffrn_reflns_limit_l_min -24
_diffrn_reflns_number 106069
_diffrn_reflns_point_group_measured_fraction_full 1.000
_diffrn_reflns_point_group_measured_fraction_max 0.998
_diffrn_reflns_theta_full 67.679
_diffrn_reflns_theta_max 72.252
_diffrn_reflns_theta_min 2.803
_exptl_absorpt_coefficient_mu 14.264
_exptl_absorpt_correction_T_max 0.7536
_exptl_absorpt_correction_T_min 0.5407
_exptl_absorpt_correction_type multi-scan
_exptl_absorpt_process_details
;
SADABS-2016/2 (Bruker,2016/2) was used for absorption correction.
wR2(int) was 0.1125 before and 0.0469 after correction.
The Ratio of minimum to maximum transmission is 0.7175.
The \l/2 correction factor is Not present.
;
_exptl_crystal_colour 'clear red'
_exptl_crystal_colour_lustre clear
_exptl_crystal_colour_primary red
_exptl_crystal_density_diffrn 1.573
_exptl_crystal_description block
_exptl_crystal_F_000 2088
_exptl_crystal_size_max 0.0921
_exptl_crystal_size_mid 0.077
_exptl_crystal_size_min 0.05
_refine_diff_density_max 2.047
_refine_diff_density_min -0.410
_refine_diff_density_rms 0.070
_refine_ls_extinction_method none
_refine_ls_goodness_of_fit_ref 1.128
_refine_ls_hydrogen_treatment constr
_refine_ls_matrix_type full
_refine_ls_number_parameters 454
_refine_ls_number_reflns 8717
_refine_ls_number_restraints 0
_refine_ls_restrained_S_all 1.128
_refine_ls_R_factor_all 0.0180
_refine_ls_R_factor_gt 0.0178
_refine_ls_shift/su_max 0.005
_refine_ls_shift/su_mean 0.000
_refine_ls_structure_factor_coef Fsqd
_refine_ls_weighting_details 'w=1/[\s^2^(Fo^2^)+(0.0172P)^2^+6.3734P] where P=(Fo^2^+2Fc^2^)/3'
_refine_ls_weighting_scheme calc
_refine_ls_wR_factor_gt 0.0439
_refine_ls_wR_factor_ref 0.0440
_reflns_Friedel_coverage 0.000
_reflns_number_gt 8657
_reflns_number_total 8717
_reflns_threshold_expression 'I > 2\s(I)'
_cod_data_source_file d0cc00254b2.cif
_cod_data_source_block etnapthsbsbinapthme
_cod_depositor_comments 'Adding full bibliography for 7125895--7125899.cif.'
_cod_database_code 7125898
_shelx_shelxl_version_number 2018/3
_shelx_space_group_comment
;
The symmetry employed for this shelxl refinement is uniquely defined
by the following loop, which should always be used as a source of
symmetry information in preference to the above space-group names.
They are only intended as comments.
;
_olex2_refinement_description
;
1. Fixed Uiso
 At 1.2 times of:
  All C(H) groups, All C(H,H) groups
 At 1.5 times of:
  All C(H,H,H) groups
2.a Secondary CH2 refined with riding coordinates:
 C00L(H00A,H00B), C00O(H00C,H00D), C00S(H00L,H00M), C00X(H00R,H00S), C00Z(H00Z,
 H), C014(H01G,H01H)
2.b Aromatic/amide H refined with riding coordinates:
 C00F(H00F), C00H(H00H), C00I(H00I), C00K(H00K), C00P(H00P), C00T(H00T),
 C00U(H00U), C00V(H00V), C012(H012), C013(H013), C016(H016), C019(H019)
2.c Idealised Me refined as rotating group:
 C00R(H00E,H00G,H00J), C00W(H00N,H00O,H00Q), C00Y(H00W,H00X,H00Y), C010(H01A,
 H01B,H01C), C011(H01D,H01E,H01F), C015(H01I,H01J,H01K), C017(H01L,H01M,H01N),
 C018(H01O,H01P,H01Q), C01A(H01R,H01S,H01T), C01B(H01U,H01V,H01W), C01C(H01X,
 H01Y,HA), C01D(H01Z,HB,HC)
;
_olex2_submission_special_instructions 'No special instructions were received'

loop_
_space_group_symop_operation_xyz
'x, y, z'
'-x, y+1/2, -z+1/2'
'-x, -y, -z'
'x, -y-1/2, z-1/2'

loop_
_atom_site_label
_atom_site_type_symbol
_atom_site_fract_x
_atom_site_fract_y
_atom_site_fract_z
_atom_site_U_iso_or_equiv
_atom_site_adp_type
_atom_site_occupancy
_atom_site_site_symmetry_order
_atom_site_calc_flag
_atom_site_refinement_flags_posn
Bi01 Bi 0.72526(2) 0.33492(2) 0.71757(2) 0.01559(3) Uani 1 1 d .
Sb02 Sb 0.75677(2) 0.21213(2) 0.55006(2) 0.01710(4) Uani 1 1 d .
S003 S 0.66626(4) 0.30372(5) 0.59738(3) 0.02325(12) Uani 1 1 d .
Si04 Si 0.93929(4) 0.32823(5) 0.56975(3) 0.01861(12) Uani 1 1 d .
Si05 Si 0.77877(4) 0.58671(5) 0.75367(3) 0.01934(12) Uani 1 1 d .
Si06 Si 0.72234(4) -0.03789(5) 0.55627(3) 0.02156(13) Uani 1 1 d .
Si07 Si 0.58013(4) 0.25454(5) 0.78271(3) 0.02274(13) Uani 1 1 d .
N008 N 0.77379(12) 0.07333(15) 0.59880(9) 0.0188(4) Uani 1 1 d .
N009 N 0.59948(12) 0.33742(16) 0.72569(10) 0.0205(4) Uani 1 1 d .
N00A N 0.87464(12) 0.25825(15) 0.60530(9) 0.0176(4) Uani 1 1 d .
N00B N 0.70682(12) 0.50039(15) 0.70491(10) 0.0191(4) Uani 1 1 d .
C00C C 0.80717(15) 0.07692(18) 0.66624(11) 0.0195(5) Uani 1 1 d .
C00D C 0.89331(14) 0.24730(18) 0.67209(11) 0.0173(4) Uani 1 1 d .
C00E C 0.86403(14) 0.15850(18) 0.70067(11) 0.0175(4) Uani 1 1 d .
C00F C 0.94415(15) 0.2331(2) 0.80673(11) 0.0234(5) Uani 1 1 d .
H00F H 0.963031 0.227562 0.852096 0.028 Uiso 1 1 calc R
C00G C 0.63519(15) 0.52865(18) 0.65317(11) 0.0188(4) Uani 1 1 d .
C00H C 0.96730(15) 0.3176(2) 0.77838(12) 0.0234(5) Uani 1 1 d .
H00H H 1.001228 0.371312 0.803725 0.028 Uiso 1 1 calc R
C00I C 0.94062(15) 0.32457(19) 0.71140(12) 0.0208(5) Uani 1 1 d .
H00I H 0.955694 0.384987 0.692172 0.025 Uiso 1 1 calc R
C00J C 0.53661(14) 0.38893(19) 0.67644(11) 0.0202(5) Uani 1 1 d .
C00K C 0.78334(18) -0.0006(2) 0.70136(13) 0.0289(6) Uani 1 1 d .
H00K H 0.745008 -0.053274 0.678999 0.035 Uiso 1 1 calc R
C00L C 1.05350(15) 0.2944(2) 0.61032(12) 0.0241(5) Uani 1 1 d .
H00A H 1.070507 0.321488 0.654739 0.029 Uiso 1 1 calc R
H00B H 1.059431 0.217281 0.612613 0.029 Uiso 1 1 calc R
C00M C 0.48490(16) 0.5196(2) 0.59005(12) 0.0256(5) Uani 1 1 d .
C00N C 0.89254(15) 0.15376(19) 0.76977(12) 0.0213(5) Uani 1 1 d .
C00O C 0.61969(17) -0.0697(2) 0.57145(14) 0.0295(6) Uani 1 1 d .
H00C H 0.583368 -0.110397 0.534764 0.035 Uiso 1 1 calc R
H00D H 0.631847 -0.114392 0.610060 0.035 Uiso 1 1 calc R
C00P C 0.64485(17) 0.60764(19) 0.61278(12) 0.0254(5) Uani 1 1 d .
H00P H 0.699319 0.637895 0.619877 0.030 Uiso 1 1 calc R
C00Q C 0.55412(15) 0.47804(18) 0.64151(11) 0.0191(5) Uani 1 1 d .
C00R C 1.11387(16) 0.3387(2) 0.57643(13) 0.0282(6) Uani 1 1 d .
H00E H 1.096186 0.314663 0.531868 0.042 Uiso 1 1 calc GR
H00G H 1.171717 0.314484 0.598341 0.042 Uiso 1 1 calc GR
H00J H 1.112331 0.415419 0.577388 0.042 Uiso 1 1 calc GR
C00S C 0.69596(16) -0.0071(2) 0.46847(12) 0.0266(5) Uani 1 1 d .
H00L H 0.650702 0.046605 0.456708 0.032 Uiso 1 1 calc R
H00M H 0.746743 0.022635 0.460352 0.032 Uiso 1 1 calc R
C00T C 0.49862(18) 0.6023(2) 0.55121(12) 0.0308(6) Uani 1 1 d .
H00T H 0.452222 0.628482 0.517272 0.037 Uiso 1 1 calc R
C00U C 0.86700(17) 0.0703(2) 0.80201(12) 0.0272(5) Uani 1 1 d .
H00U H 0.887566 0.066830 0.847440 0.033 Uiso 1 1 calc R
C00V C 0.45372(17) 0.3519(2) 0.65990(14) 0.0299(6) Uani 1 1 d .
H00V H 0.441960 0.293078 0.682177 0.036 Uiso 1 1 calc R
C00W C 0.82360(18) 0.5186(2) 0.83269(12) 0.0290(6) Uani 1 1 d .
H00N H 0.777252 0.497663 0.848850 0.044 Uiso 1 1 calc GR
H00O H 0.861857 0.566295 0.863359 0.044 Uiso 1 1 calc GR
H00Q H 0.855125 0.456383 0.827139 0.044 Uiso 1 1 calc GR
C00X C 0.79708(19) -0.1519(2) 0.57545(15) 0.0337(6) Uani 1 1 d .
H00R H 0.813271 -0.166397 0.621955 0.040 Uiso 1 1 calc R
H00S H 0.767476 -0.214496 0.552536 0.040 Uiso 1 1 calc R
C00Y C 0.72239(19) 0.7081(2) 0.76455(14) 0.0319(6) Uani 1 1 d .
H00W H 0.702907 0.746357 0.723918 0.048 Uiso 1 1 calc GR
H00X H 0.761161 0.752438 0.797186 0.048 Uiso 1 1 calc GR
H00Y H 0.673475 0.689349 0.778275 0.048 Uiso 1 1 calc GR
C00Z C 0.92302(16) 0.4742(2) 0.56937(13) 0.0262(5) Uani 1 1 d .
H00Z H 0.949673 0.501242 0.613298 0.031 Uiso 1 1 calc R
H H 0.952505 0.506818 0.541364 0.031 Uiso 1 1 calc R
C010 C 0.86981(17) 0.6208(2) 0.72446(14) 0.0318(6) Uani 1 1 d .
H01A H 0.897337 0.556473 0.716835 0.048 Uiso 1 1 calc GR
H01B H 0.910832 0.663352 0.756775 0.048 Uiso 1 1 calc GR
H01C H 0.849005 0.660597 0.684461 0.048 Uiso 1 1 calc GR
C011 C 0.5377(2) 0.1238(2) 0.75007(15) 0.0373(7) Uani 1 1 d .
H01D H 0.479267 0.131528 0.721724 0.056 Uiso 1 1 calc GR
H01E H 0.538581 0.076702 0.785486 0.056 Uiso 1 1 calc GR
H01F H 0.572951 0.094420 0.725869 0.056 Uiso 1 1 calc GR
C012 C 0.81348(19) -0.0047(2) 0.76861(13) 0.0316(6) Uani 1 1 d .
H012 H 0.796310 -0.060039 0.790681 0.038 Uiso 1 1 calc R
C013 C 0.5765(2) 0.6442(2) 0.56170(13) 0.0309(6) Uani 1 1 d .
H013 H 0.584955 0.698268 0.534619 0.037 Uiso 1 1 calc R
C014 C 0.90998(18) 0.2829(2) 0.48454(12) 0.0321(6) Uani 1 1 d .
H01G H 0.849631 0.300165 0.462893 0.039 Uiso 1 1 calc R
H01H H 0.944282 0.322356 0.462672 0.039 Uiso 1 1 calc R
C015 C 0.6663(2) -0.1041(3) 0.42578(15) 0.0392(7) Uani 1 1 d .
H01I H 0.649430 -0.083154 0.380654 0.059 Uiso 1 1 calc GR
H01J H 0.617854 -0.136046 0.435198 0.059 Uiso 1 1 calc GR
H01K H 0.712830 -0.154861 0.434316 0.059 Uiso 1 1 calc GR
C016 C 0.38686(16) 0.3979(3) 0.61172(15) 0.0366(7) Uani 1 1 d .
H016 H 0.330685 0.372353 0.603429 0.044 Uiso 1 1 calc R
C017 C 0.57092(18) 0.0272(2) 0.58103(16) 0.0361(6) Uani 1 1 d .
H01L H 0.562434 0.074569 0.544480 0.054 Uiso 1 1 calc GR
H01M H 0.603374 0.063220 0.620435 0.054 Uiso 1 1 calc GR
H01N H 0.515684 0.005927 0.584303 0.054 Uiso 1 1 calc GR
C018 C 0.87741(19) -0.1334(3) 0.55702(16) 0.0408(7) Uani 1 1 d .
H01O H 0.862127 -0.123075 0.510620 0.061 Uiso 1 1 calc GR
H01P H 0.914879 -0.194339 0.569492 0.061 Uiso 1 1 calc GR
H01Q H 0.906754 -0.071022 0.579130 0.061 Uiso 1 1 calc GR
C019 C 0.40218(17) 0.4788(2) 0.57688(14) 0.0342(6) Uani 1 1 d .
H019 H 0.356884 0.508279 0.543381 0.041 Uiso 1 1 calc R
C01A C 0.83001(18) 0.5079(2) 0.54643(17) 0.0396(7) Uani 1 1 d .
H01R H 0.802625 0.480355 0.503287 0.059 Uiso 1 1 calc GR
H01S H 0.826632 0.584527 0.545573 0.059 Uiso 1 1 calc GR
H01T H 0.801133 0.480433 0.575731 0.059 Uiso 1 1 calc GR
C01B C 0.68453(19) 0.2305(2) 0.84497(13) 0.0346(6) Uani 1 1 d .
H01U H 0.721573 0.191458 0.826000 0.052 Uiso 1 1 calc GR
H01V H 0.675768 0.189725 0.880156 0.052 Uiso 1 1 calc GR
H01W H 0.711045 0.297624 0.861448 0.052 Uiso 1 1 calc GR
C01C C 0.5098(2) 0.3216(3) 0.82220(15) 0.0382(7) Uani 1 1 d .
H01X H 0.537721 0.385234 0.843581 0.057 Uiso 1 1 calc GR
H01Y H 0.498728 0.274517 0.853898 0.057 Uiso 1 1 calc GR
HA H 0.456076 0.340135 0.789876 0.057 Uiso 1 1 calc GR
C01D C 0.9228(2) 0.1660(3) 0.47649(16) 0.0446(8) Uani 1 1 d .
H01Z H 0.909403 0.149559 0.430858 0.067 Uiso 1 1 calc GR
HB H 0.885348 0.126034 0.494579 0.067 Uiso 1 1 calc GR
HC H 0.981996 0.147424 0.498870 0.067 Uiso 1 1 calc GR

loop_
_atom_site_aniso_label
_atom_site_aniso_U_11
_atom_site_aniso_U_22
_atom_site_aniso_U_33
_atom_site_aniso_U_23
_atom_site_aniso_U_13
_atom_site_aniso_U_12
Bi01 0.01398(5) 0.01487(5) 0.01726(5) 0.00173(3) 0.00391(3) 0.00086(3)
Sb02 0.01697(7) 0.01838(7) 0.01437(7) 0.00221(5) 0.00261(5) -0.00163(5)
S003 0.0204(3) 0.0263(3) 0.0199(3) -0.0018(2) 0.0017(2) 0.0063(2)
Si04 0.0167(3) 0.0216(3) 0.0165(3) 0.0033(2) 0.0035(2) -0.0028(2)
Si05 0.0194(3) 0.0168(3) 0.0209(3) -0.0011(2) 0.0052(2) -0.0035(2)
Si06 0.0209(3) 0.0180(3) 0.0250(3) -0.0012(2) 0.0060(3) -0.0013(2)
Si07 0.0265(3) 0.0232(3) 0.0215(3) -0.0001(3) 0.0118(3) -0.0052(3)
N008 0.0195(9) 0.0169(9) 0.0185(10) 0.0024(7) 0.0038(8) -0.0009(7)
N009 0.0152(9) 0.0228(10) 0.0243(10) 0.0034(8) 0.0074(8) -0.0009(8)
N00A 0.0148(9) 0.0213(10) 0.0148(9) 0.0019(7) 0.0019(7) -0.0033(7)
N00B 0.0179(9) 0.0135(9) 0.0228(10) 0.0017(8) 0.0021(8) -0.0008(7)
C00C 0.0198(11) 0.0188(11) 0.0192(11) 0.0038(9) 0.0053(9) 0.0046(9)
C00D 0.0140(10) 0.0202(11) 0.0171(11) 0.0019(9) 0.0040(8) 0.0040(8)
C00E 0.0151(10) 0.0192(11) 0.0182(11) 0.0036(9) 0.0050(9) 0.0050(8)
C00F 0.0219(12) 0.0326(13) 0.0140(11) -0.0001(10) 0.0030(9) 0.0052(10)
C00G 0.0215(11) 0.0146(10) 0.0188(11) -0.0008(9) 0.0042(9) 0.0032(9)
C00H 0.0199(11) 0.0274(12) 0.0205(12) -0.0059(10) 0.0028(10) 0.0001(10)
C00I 0.0196(11) 0.0210(11) 0.0223(12) 0.0002(9) 0.0074(10) 0.0015(9)
C00J 0.0157(11) 0.0227(12) 0.0218(11) -0.0015(9) 0.0052(9) 0.0021(9)
C00K 0.0340(14) 0.0239(13) 0.0271(13) 0.0033(10) 0.0068(11) -0.0058(11)
C00L 0.0192(11) 0.0289(13) 0.0242(12) 0.0047(10) 0.0069(10) 0.0024(10)
C00M 0.0252(12) 0.0271(13) 0.0205(12) -0.0036(10) 0.0011(10) 0.0098(10)
C00N 0.0198(11) 0.0241(12) 0.0198(12) 0.0043(9) 0.0058(9) 0.0079(9)
C00O 0.0262(13) 0.0275(13) 0.0346(14) 0.0004(11) 0.0093(11) -0.0075(11)
C00P 0.0329(14) 0.0188(11) 0.0235(12) 0.0004(10) 0.0077(11) -0.0007(10)
C00Q 0.0196(11) 0.0187(11) 0.0178(11) -0.0038(9) 0.0042(9) 0.0037(9)
C00R 0.0210(12) 0.0392(15) 0.0259(13) 0.0000(11) 0.0095(10) 0.0004(11)
C00S 0.0239(12) 0.0301(13) 0.0243(13) -0.0042(11) 0.0052(10) -0.0031(10)
C00T 0.0381(15) 0.0266(13) 0.0194(12) 0.0012(10) -0.0030(11) 0.0143(11)
C00U 0.0329(14) 0.0300(13) 0.0176(12) 0.0087(10) 0.0065(10) 0.0068(11)
C00V 0.0215(13) 0.0315(14) 0.0367(15) -0.0031(12) 0.0089(11) -0.0035(11)
C00W 0.0322(14) 0.0272(13) 0.0230(13) 0.0003(10) 0.0018(11) -0.0037(11)
C00X 0.0364(15) 0.0228(13) 0.0398(16) -0.0012(11) 0.0089(13) 0.0052(11)
C00Y 0.0371(15) 0.0218(13) 0.0342(15) -0.0056(11) 0.0075(12) 0.0015(11)
C00Z 0.0220(12) 0.0239(12) 0.0322(14) 0.0086(10) 0.0079(10) -0.0012(10)
C010 0.0281(14) 0.0323(14) 0.0358(15) -0.0021(12) 0.0114(12) -0.0096(11)
C011 0.0508(18) 0.0279(14) 0.0366(16) 0.0002(12) 0.0186(14) -0.0102(13)
C012 0.0404(15) 0.0279(13) 0.0267(13) 0.0132(11) 0.0105(12) -0.0005(12)
C013 0.0496(17) 0.0192(12) 0.0211(13) 0.0035(10) 0.0070(12) 0.0063(12)
C014 0.0299(14) 0.0487(17) 0.0187(12) -0.0013(11) 0.0089(11) -0.0158(12)
C015 0.0379(16) 0.0415(17) 0.0359(16) -0.0157(13) 0.0082(13) -0.0064(13)
C016 0.0138(12) 0.0457(17) 0.0457(17) -0.0119(14) 0.0026(11) -0.0005(11)
C017 0.0265(14) 0.0389(16) 0.0476(17) -0.0034(13) 0.0184(13) -0.0051(12)
C018 0.0299(15) 0.0497(18) 0.0402(17) -0.0016(14) 0.0072(13) 0.0162(14)
C019 0.0216(13) 0.0416(16) 0.0303(14) -0.0068(12) -0.0050(11) 0.0106(11)
C01A 0.0281(14) 0.0316(15) 0.061(2) 0.0150(14) 0.0176(14) 0.0060(12)
C01B 0.0380(15) 0.0386(16) 0.0262(14) 0.0100(12) 0.0088(12) -0.0032(12)
C01C 0.0415(17) 0.0434(17) 0.0383(16) -0.0064(13) 0.0251(14) -0.0048(13)
C01D 0.0450(18) 0.056(2) 0.0407(18) -0.0229(15) 0.0254(15) -0.0194(15)

loop_
_atom_type_symbol
_atom_type_description
_atom_type_scat_dispersion_real
_atom_type_scat_dispersion_imag
_atom_type_scat_source
C C 0.0181 0.0091 'International Tables Vol C Tables 4.2.6.8 and 6.1.1.4'
H H 0.0000 0.0000 'International Tables Vol C Tables 4.2.6.8 and 6.1.1.4'
Bi Bi -4.0111 8.9310 'International Tables Vol C Tables 4.2.6.8 and 6.1.1.4'
N N 0.0311 0.0180 'International Tables Vol C Tables 4.2.6.8 and 6.1.1.4'
S S 0.3331 0.5567 'International Tables Vol C Tables 4.2.6.8 and 6.1.1.4'
Sb Sb -0.0562 5.8946 'International Tables Vol C Tables 4.2.6.8 and 6.1.1.4'
Si Si 0.2541 0.3302 'International Tables Vol C Tables 4.2.6.8 and 6.1.1.4'

loop_
_geom_angle_atom_site_label_1
_geom_angle_atom_site_label_2
_geom_angle_atom_site_label_3
_geom_angle
N009 Bi01 S003 91.15(6)
N00B Bi01 S003 91.52(6)
N00B Bi01 N009 83.87(7)
N008 Sb02 S003 101.50(6)
N00A Sb02 S003 102.49(6)
N00A Sb02 N008 89.36(8)
Sb02 S003 Bi01 116.06(2)
N00A Si04 C00L 109.78(10)
N00A Si04 C00Z 113.52(11)
N00A Si04 C014 106.48(11)
C00L Si04 C00Z 110.61(12)
C014 Si04 C00L 108.19(13)
C014 Si04 C00Z 108.02(13)
N00B Si05 C00W 106.00(11)
N00B Si05 C00Y 109.44(12)
N00B Si05 C010 114.30(11)
C00Y Si05 C00W 109.65(13)
C00Y Si05 C010 110.01(13)
C010 Si05 C00W 107.28(13)
N008 Si06 C00O 113.24(11)
N008 Si06 C00S 107.08(11)
N008 Si06 C00X 109.22(12)
C00O Si06 C00S 107.10(12)
C00X Si06 C00O 111.43(13)
C00X Si06 C00S 108.57(13)
N009 Si07 C011 113.49(12)
N009 Si07 C01B 106.83(11)
N009 Si07 C01C 109.77(13)
C011 Si07 C01B 106.65(15)
C01C Si07 C011 111.94(14)
C01C Si07 C01B 107.83(15)
Si06 N008 Sb02 117.06(10)
C00C N008 Sb02 117.82(15)
C00C N008 Si06 123.22(16)
Si07 N009 Bi01 116.87(10)
C00J N009 Bi01 116.60(15)
C00J N009 Si07 125.20(16)
Si04 N00A Sb02 119.17(10)
C00D N00A Sb02 116.68(14)
C00D N00A Si04 123.23(15)
Si05 N00B Bi01 120.38(10)
C00G N00B Bi01 114.04(14)
C00G N00B Si05 125.52(16)
N008 C00C C00E 123.3(2)
C00K C00C N008 118.3(2)
C00K C00C C00E 118.3(2)
N00A C00D C00E 122.3(2)
C00I C00D N00A 118.5(2)
C00I C00D C00E 119.2(2)
C00C C00E C00D 125.9(2)
C00N C00E C00C 117.7(2)
C00N C00E C00D 116.4(2)
C00H C00F H00F 119.5
C00H C00F C00N 120.9(2)
C00N C00F H00F 119.5
N00B C00G C00Q 122.2(2)
C00P C00G N00B 117.7(2)
C00P C00G C00Q 120.1(2)
C00F C00H H00H 120.3
C00F C00H C00I 119.4(2)
C00I C00H H00H 120.3
C00D C00I C00H 122.8(2)
C00D C00I H00I 118.6
C00H C00I H00I 118.6
N009 C00J C00Q 123.3(2)
C00V C00J N009 118.4(2)
C00V C00J C00Q 118.2(2)
C00C C00K H00K 118.6
C00C C00K C012 122.8(2)
C012 C00K H00K 118.6
Si04 C00L H00A 108.8
Si04 C00L H00B 108.8
H00A C00L H00B 107.7
C00R C00L Si04 113.65(18)
C00R C00L H00A 108.8
C00R C00L H00B 108.8
C00T C00M C00Q 120.6(2)
C019 C00M C00Q 120.8(2)
C019 C00M C00T 118.6(2)
C00F C00N C00E 121.1(2)
C00F C00N C00U 118.4(2)
C00U C00N C00E 120.5(2)
Si06 C00O H00C 108.9
Si06 C00O H00D 108.9
H00C C00O H00D 107.7
C017 C00O Si06 113.44(18)
C017 C00O H00C 108.9
C017 C00O H00D 108.9
C00G C00P H00P 119.0
C00G C00P C013 121.9(3)
C013 C00P H00P 119.0
C00G C00Q C00J 126.0(2)
C00M C00Q C00G 116.5(2)
C00M C00Q C00J 117.6(2)
C00L C00R H00E 109.5
C00L C00R H00G 109.5
C00L C00R H00J 109.5
H00E C00R H00G 109.5
H00E C00R H00J 109.5
H00G C00R H00J 109.5
Si06 C00S H00L 109.1
Si06 C00S H00M 109.1
H00L C00S H00M 107.8
C015 C00S Si06 112.6(2)
C015 C00S H00L 109.1
C015 C00S H00M 109.1
C00M C00T H00T 119.4
C013 C00T C00M 121.1(2)
C013 C00T H00T 119.4
C00N C00U H00U 119.7
C012 C00U C00N 120.6(2)
C012 C00U H00U 119.7
C00J C00V H00V 118.7
C00J C00V C016 122.7(3)
C016 C00V H00V 118.7
Si05 C00W H00N 109.5
Si05 C00W H00O 109.5
Si05 C00W H00Q 109.5
H00N C00W H00O 109.5
H00N C00W H00Q 109.5
H00O C00W H00Q 109.5
Si06 C00X H00R 109.0
Si06 C00X H00S 109.0
H00R C00X H00S 107.8
C018 C00X Si06 113.1(2)
C018 C00X H00R 109.0
C018 C00X H00S 109.0
Si05 C00Y H00W 109.5
Si05 C00Y H00X 109.5
Si05 C00Y H00Y 109.5
H00W C00Y H00X 109.5
H00W C00Y H00Y 109.5
H00X C00Y H00Y 109.5
Si04 C00Z H00Z 108.7
Si04 C00Z H 108.7
H00Z C00Z H 107.6
C01A C00Z Si04 114.13(19)
C01A C00Z H00Z 108.7
C01A C00Z H 108.7
Si05 C010 H01A 109.5
Si05 C010 H01B 109.5
Si05 C010 H01C 109.5
H01A C010 H01B 109.5
H01A C010 H01C 109.5
H01B C010 H01C 109.5
Si07 C011 H01D 109.5
Si07 C011 H01E 109.5
Si07 C011 H01F 109.5
H01D C011 H01E 109.5
H01D C011 H01F 109.5
H01E C011 H01F 109.5
C00K C012 H012 120.0
C00U C012 C00K 120.1(2)
C00U C012 H012 120.0
C00P C013 H013 120.2
C00T C013 C00P 119.7(2)
C00T C013 H013 120.2
Si04 C014 H01G 108.6
Si04 C014 H01H 108.6
H01G C014 H01H 107.6
C01D C014 Si04 114.6(2)
C01D C014 H01G 108.6
C01D C014 H01H 108.6
C00S C015 H01I 109.5
C00S C015 H01J 109.5
C00S C015 H01K 109.5
H01I C015 H01J 109.5
H01I C015 H01K 109.5
H01J C015 H01K 109.5
C00V C016 H016 119.9
C019 C016 C00V 120.1(3)
C019 C016 H016 119.9
C00O C017 H01L 109.5
C00O C017 H01M 109.5
C00O C017 H01N 109.5
H01L C017 H01M 109.5
H01L C017 H01N 109.5
H01M C017 H01N 109.5
C00X C018 H01O 109.5
C00X C018 H01P 109.5
C00X C018 H01Q 109.5
H01O C018 H01P 109.5
H01O C018 H01Q 109.5
H01P C018 H01Q 109.5
C00M C019 H019 119.8
C016 C019 C00M 120.5(2)
C016 C019 H019 119.8
C00Z C01A H01R 109.5
C00Z C01A H01S 109.5
C00Z C01A H01T 109.5
H01R C01A H01S 109.5
H01R C01A H01T 109.5
H01S C01A H01T 109.5
Si07 C01B H01U 109.5
Si07 C01B H01V 109.5
Si07 C01B H01W 109.5
H01U C01B H01V 109.5
H01U C01B H01W 109.5
H01V C01B H01W 109.5
Si07 C01C H01X 109.5
Si07 C01C H01Y 109.5
Si07 C01C HA 109.5
H01X C01C H01Y 109.5
H01X C01C HA 109.5
H01Y C01C HA 109.5
C014 C01D H01Z 109.5
C014 C01D HB 109.5
C014 C01D HC 109.5
H01Z C01D HB 109.5
H01Z C01D HC 109.5
HB C01D HC 109.5

loop_
_geom_bond_atom_site_label_1
_geom_bond_atom_site_label_2
_geom_bond_distance
Bi01 S003 2.5457(6)
Bi01 N009 2.1500(19)
Bi01 N00B 2.1409(19)
Sb02 S003 2.3837(6)
Sb02 N008 2.0446(19)
Sb02 N00A 2.0401(19)
Si04 N00A 1.756(2)
Si04 C00L 1.875(2)
Si04 C00Z 1.883(3)
Si04 C014 1.874(3)
Si05 N00B 1.729(2)
Si05 C00W 1.876(3)
Si05 C00Y 1.864(3)
Si05 C010 1.868(3)
Si06 N008 1.767(2)
Si06 C00O 1.880(3)
Si06 C00S 1.882(3)
Si06 C00X 1.873(3)
Si07 N009 1.745(2)
Si07 C011 1.867(3)
Si07 C01B 1.867(3)
Si07 C01C 1.866(3)
N008 C00C 1.412(3)
N009 C00J 1.410(3)
N00A C00D 1.410(3)
N00B C00G 1.411(3)
C00C C00E 1.450(3)
C00C C00K 1.387(3)
C00D C00E 1.452(3)
C00D C00I 1.383(3)
C00E C00N 1.444(3)
C00F H00F 0.9500
C00F C00H 1.360(4)
C00F C00N 1.409(4)
C00G C00P 1.386(3)
C00G C00Q 1.441(3)
C00H H00H 0.9500
C00H C00I 1.401(3)
C00I H00I 0.9500
C00J C00Q 1.452(3)
C00J C00V 1.391(3)
C00K H00K 0.9500
C00K C012 1.406(4)
C00L H00A 0.9900
C00L H00B 0.9900
C00L C00R 1.531(3)
C00M C00Q 1.438(3)
C00M C00T 1.420(4)
C00M C019 1.411(4)
C00N C00U 1.416(4)
C00O H00C 0.9900
C00O H00D 0.9900
C00O C017 1.529(4)
C00P H00P 0.9500
C00P C013 1.403(4)
C00R H00E 0.9800
C00R H00G 0.9800
C00R H00J 0.9800
C00S H00L 0.9900
C00S H00M 0.9900
C00S C015 1.539(4)
C00T H00T 0.9500
C00T C013 1.351(4)
C00U H00U 0.9500
C00U C012 1.355(4)
C00V H00V 0.9500
C00V C016 1.401(4)
C00W H00N 0.9800
C00W H00O 0.9800
C00W H00Q 0.9800
C00X H00R 0.9900
C00X H00S 0.9900
C00X C018 1.528(4)
C00Y H00W 0.9800
C00Y H00X 0.9800
C00Y H00Y 0.9800
C00Z H00Z 0.9900
C00Z H 0.9900
C00Z C01A 1.528(4)
C010 H01A 0.9800
C010 H01B 0.9800
C010 H01C 0.9800
C011 H01D 0.9800
C011 H01E 0.9800
C011 H01F 0.9800
C012 H012 0.9500
C013 H013 0.9500
C014 H01G 0.9900
C014 H01H 0.9900
C014 C01D 1.526(5)
C015 H01I 0.9800
C015 H01J 0.9800
C015 H01K 0.9800
C016 H016 0.9500
C016 C019 1.357(5)
C017 H01L 0.9800
C017 H01M 0.9800
C017 H01N 0.9800
C018 H01O 0.9800
C018 H01P 0.9800
C018 H01Q 0.9800
C019 H019 0.9500
C01A H01R 0.9800
C01A H01S 0.9800
C01A H01T 0.9800
C01B H01U 0.9800
C01B H01V 0.9800
C01B H01W 0.9800
C01C H01X 0.9800
C01C H01Y 0.9800
C01C HA 0.9800
C01D H01Z 0.9800
C01D HB 0.9800
C01D HC 0.9800
